data_7035609
loop_
_publ_author_name
'Chakkaradhari, Gomathy'
'Belyaev, Andrey A.'
'Karttunen, Antti J.'
'Sivchik, Vasily'
'Tunik, Sergey P.'
'Koshevoy, Igor O.'

_publ_section_title
;
 Alkynyl triphosphine copper complexes: synthesis and photophysical
 studies.
;
_journal_issue 29
_journal_name_full 'Dalton transactions (Cambridge, England : 2003)'
_journal_page_first 13294
_journal_page_last 13304
_journal_paper_doi 10.1039/c5dt01870f
_journal_volume 44
_journal_year 2015
_chemical_formula_moiety 'C50 H38 Cu P3, C4 H8 O'
_chemical_formula_sum 'C54 H46 Cu O P3'
_chemical_formula_weight 867.36
_space_group_crystal_system monoclinic
_space_group_IT_number 14
_space_group_name_Hall '-P 2yn'
_space_group_name_H-M_alt 'P 1 21/n 1'
_symmetry_space_group_name_Hall '-P 2yn'
_symmetry_space_group_name_H-M 'P 1 21/n 1'
_atom_sites_solution_hydrogens geom
_audit_creation_method SHELXL-2014/6
_audit_update_record
;
2015-05-14 deposited with the CCDC.
2015-06-18 downloaded from the CCDC.
;
_cell_angle_alpha 90
_cell_angle_beta 91.691(3)
_cell_angle_gamma 90
_cell_formula_units_Z 8
_cell_length_a 22.6315(14)
_cell_length_b 16.7911(10)
_cell_length_c 26.0313(17)
_cell_measurement_reflns_used 9991
_cell_measurement_temperature 120(2)
_cell_measurement_theta_max 29.99
_cell_measurement_theta_min 2.49
_cell_volume 9887.8(11)
_computing_cell_refinement 'SAINT (Bruker AXS, 2009)'
_computing_data_collection 'APEX2 (Bruker AXS, 2010)'
_computing_data_reduction 'SAINT (Bruker AXS, 2009)'
_computing_molecular_graphics 'Diamond v.3.2g (Brandenburg, 2011)'
_computing_publication_material 'SHELXL-2013 (Sheldrick, 2013)'
_computing_structure_refinement 'SHELXL-2013 (Sheldrick, 2013)'
_computing_structure_solution 'SHELXS-2013 (Sheldrick, 2013)'
_diffrn_ambient_temperature 120(2)
_diffrn_detector_area_resol_mean 16
_diffrn_measured_fraction_theta_full 0.998
_diffrn_measured_fraction_theta_max 0.998
_diffrn_measurement_device '62mm x 62mm CCD camera on \k-goniostat'
_diffrn_measurement_device_type 'Bruker KAPPA APEX II DUO CCD'
_diffrn_measurement_method '\f scans and \w scans with \k offset'
_diffrn_radiation_monochromator 'curved graphite crystal'
_diffrn_radiation_source 'fine-focus sealed tube'
_diffrn_radiation_type MoK\a
_diffrn_radiation_wavelength 0.71073
_diffrn_reflns_av_R_equivalents 0.0316
_diffrn_reflns_av_unetI/netI 0.0360
_diffrn_reflns_laue_measured_fraction_full 0.998
_diffrn_reflns_laue_measured_fraction_max 0.998
_diffrn_reflns_limit_h_max 27
_diffrn_reflns_limit_h_min -27
_diffrn_reflns_limit_k_max 19
_diffrn_reflns_limit_k_min -20
_diffrn_reflns_limit_l_max 32
_diffrn_reflns_limit_l_min -31
_diffrn_reflns_number 84838
_diffrn_reflns_point_group_measured_fraction_full 0.998
_diffrn_reflns_point_group_measured_fraction_max 0.998
_diffrn_reflns_theta_full 25.242
_diffrn_reflns_theta_max 25.997
_diffrn_reflns_theta_min 1.689
_exptl_absorpt_coefficient_mu 0.574
_exptl_absorpt_correction_T_max 0.927
_exptl_absorpt_correction_T_min 0.921
_exptl_absorpt_correction_type numerical
_exptl_absorpt_process_details 'SADABS (Sheldrick, 2008)'
_exptl_crystal_colour yellow
_exptl_crystal_density_diffrn 1.165
_exptl_crystal_description block
_exptl_crystal_F_000 3616
_exptl_crystal_preparation Luminescent
_exptl_crystal_recrystallization_method 'Re-crystallisation from solvent: '
_exptl_crystal_size_max 0.145
_exptl_crystal_size_mid 0.139
_exptl_crystal_size_min 0.134
_refine_diff_density_max 1.645
_refine_diff_density_min -0.737
_refine_diff_density_rms 0.093
_refine_ls_extinction_method none
_refine_ls_goodness_of_fit_ref 1.029
_refine_ls_hydrogen_treatment constr
_refine_ls_matrix_type full
_refine_ls_number_parameters 1055
_refine_ls_number_reflns 19377
_refine_ls_number_restraints 78
_refine_ls_restrained_S_all 1.035
_refine_ls_R_factor_all 0.0819
_refine_ls_R_factor_gt 0.0551
_refine_ls_shift/su_max 0.002
_refine_ls_shift/su_mean 0.000
_refine_ls_structure_factor_coef Fsqd
_refine_ls_weighting_details 'w=1/[\s^2^(Fo^2^)+(0.0977P)^2^+13.6460P] where P=(Fo^2^+2Fc^2^)/3'
_refine_ls_weighting_scheme calc
_refine_ls_wR_factor_gt 0.1506
_refine_ls_wR_factor_ref 0.1718
_reflns_Friedel_coverage 0.000
_reflns_number_gt 14278
_reflns_number_total 19377
_reflns_threshold_expression 'I > 2\s(I)'
_cod_data_source_file c5dt01870f2.cif
_cod_data_source_block 1
_cod_depositor_comments 'Adding full bibliography for 7035609--7035611.cif.'
_cod_database_code 7035609
_shelx_space_group_comment
;
The symmetry employed for this shelxl refinement is uniquely defined
by the following loop, which should always be used as a source of
symmetry information in preference to the above space-group names.
They are only intended as comments.
;
_shelx_estimated_absorpt_t_min 0.921
_shelx_estimated_absorpt_t_max 0.927
_shelxl_version_number 2014/6

loop_
_space_group_symop_operation_xyz
'x, y, z'
'-x+1/2, y+1/2, -z+1/2'
'-x, -y, -z'
'x-1/2, -y-1/2, z-1/2'

loop_
_atom_site_label
_atom_site_type_symbol
_atom_site_fract_x
_atom_site_fract_y
_atom_site_fract_z
_atom_site_U_iso_or_equiv
_atom_site_adp_type
_atom_site_occupancy
_atom_site_site_symmetry_order
_atom_site_calc_flag
_atom_site_refinement_flags_posn
_atom_site_refinement_flags_adp
_atom_site_refinement_flags_occupancy
_atom_site_disorder_assembly
_atom_site_disorder_group
C1 C 0.77449(15) 0.7159(2) 0.81267(14) 0.0280(7) Uani 1 1 d . . . . .
C2 C 0.79383(15) 0.7018(2) 0.85491(14) 0.0308(8) Uani 1 1 d . . . . .
C3 C 0.81742(17) 0.6852(2) 0.90553(14) 0.0354(8) Uani 1 1 d . . . . .
C4 C 0.8502(2) 0.7409(3) 0.93313(19) 0.0615(13) Uani 1 1 d . . . . .
H4 H 0.8569 0.7916 0.9182 0.074 Uiso 1 1 calc R U . . .
C5 C 0.8735(3) 0.7253(4) 0.9813(2) 0.0749(17) Uani 1 1 d . . . . .
H5 H 0.8957 0.7652 0.9991 0.090 Uiso 1 1 calc R U . . .
C6 C 0.8654(2) 0.6539(4) 1.00346(18) 0.0627(14) Uani 1 1 d . . . . .
H6 H 0.8818 0.6430 1.0367 0.075 Uiso 1 1 calc R U . . .
C7 C 0.8333(3) 0.5980(4) 0.9776(2) 0.0800(18) Uani 1 1 d . . . . .
H7 H 0.8268 0.5477 0.9932 0.096 Uiso 1 1 calc R U . . .
C8 C 0.8098(2) 0.6127(3) 0.92895(17) 0.0594(13) Uani 1 1 d . . . . .
H8 H 0.7880 0.5721 0.9114 0.071 Uiso 1 1 calc R U . . .
C9 C 0.61435(15) 0.8129(2) 0.82612(14) 0.0293(8) Uani 1 1 d . . . . .
C10 C 0.63450(16) 0.7614(2) 0.86445(13) 0.0311(8) Uani 1 1 d . . . . .
H10 H 0.6651 0.7245 0.8576 0.037 Uiso 1 1 calc R U . . .
C11 C 0.61024(19) 0.7635(3) 0.91245(15) 0.0410(9) Uani 1 1 d . . . . .
H11 H 0.6238 0.7275 0.9384 0.049 Uiso 1 1 calc R U . . .
C12 C 0.5663(2) 0.8178(3) 0.92296(16) 0.0468(11) Uani 1 1 d . . . . .
H12 H 0.5493 0.8186 0.9559 0.056 Uiso 1 1 calc R U . . .
C13 C 0.54688(19) 0.8710(3) 0.88555(17) 0.0463(10) Uani 1 1 d . . . . .
H13 H 0.5170 0.9088 0.8929 0.056 Uiso 1 1 calc R U . . .
C14 C 0.57133(17) 0.8689(2) 0.83713(15) 0.0366(9) Uani 1 1 d . . . . .
H14 H 0.5586 0.9059 0.8115 0.044 Uiso 1 1 calc R U . . .
C15 C 0.62353(14) 0.89075(19) 0.72719(13) 0.0262(7) Uani 1 1 d . . . . .
C16 C 0.65832(18) 0.9576(2) 0.73642(17) 0.0412(9) Uani 1 1 d . . . . .
H16 H 0.6889 0.9557 0.7622 0.049 Uiso 1 1 calc R U . . .
C17 C 0.64923(18) 1.0268(2) 0.70879(18) 0.0423(10) Uani 1 1 d . . . . .
H17 H 0.6737 1.0719 0.7155 0.051 Uiso 1 1 calc R U . . .
C18 C 0.6056(2) 1.0309(2) 0.67223(18) 0.0481(11) Uani 1 1 d . . . . .
H18 H 0.5990 1.0787 0.6534 0.058 Uiso 1 1 calc R U . . .
C19 C 0.5709(3) 0.9650(3) 0.6625(2) 0.0782(19) Uani 1 1 d . . . . .
H19 H 0.5404 0.9675 0.6367 0.094 Uiso 1 1 calc R U . . .
C20 C 0.5799(2) 0.8950(3) 0.68996(19) 0.0539(12) Uani 1 1 d . . . . .
H20 H 0.5557 0.8499 0.6828 0.065 Uiso 1 1 calc R U . . .
C21 C 0.59032(14) 0.72446(19) 0.73505(12) 0.0227(7) Uani 1 1 d . . . . .
C22 C 0.53137(14) 0.7220(2) 0.74857(13) 0.0259(7) Uani 1 1 d . . . . .
H22 H 0.5167 0.7612 0.7712 0.031 Uiso 1 1 calc R U . . .
C23 C 0.49372(15) 0.6633(2) 0.72946(13) 0.0277(7) Uani 1 1 d . . . . .
H23 H 0.4536 0.6621 0.7393 0.033 Uiso 1 1 calc R U . . .
C24 C 0.51461(15) 0.6060(2) 0.69596(13) 0.0283(7) Uani 1 1 d . . . . .
H24 H 0.4890 0.5653 0.6832 0.034 Uiso 1 1 calc R U . . .
C25 C 0.57314(14) 0.6085(2) 0.68114(13) 0.0255(7) Uani 1 1 d . . . . .
H25 H 0.5871 0.5701 0.6576 0.031 Uiso 1 1 calc R U . . .
C26 C 0.61160(14) 0.66699(19) 0.70055(12) 0.0236(7) Uani 1 1 d . . . . .
C27 C 0.70873(15) 0.5780(2) 0.65619(13) 0.0276(7) Uani 1 1 d . . . . .
C28 C 0.69877(16) 0.5074(2) 0.68320(14) 0.0311(8) Uani 1 1 d . . . . .
H28 H 0.6784 0.5093 0.7146 0.037 Uiso 1 1 calc R U . . .
C29 C 0.71831(17) 0.4343(2) 0.66465(16) 0.0390(9) Uani 1 1 d . . . . .
H29 H 0.7104 0.3865 0.6828 0.047 Uiso 1 1 calc R U . . .
C30 C 0.7492(2) 0.4318(3) 0.61978(18) 0.0480(11) Uani 1 1 d . . . . .
H30 H 0.7630 0.3823 0.6071 0.058 Uiso 1 1 calc R U . . .
C31 C 0.7601(2) 0.5015(3) 0.5931(2) 0.0556(12) Uani 1 1 d . . . . .
H31 H 0.7815 0.4996 0.5623 0.067 Uiso 1 1 calc R U . . .
C32 C 0.73995(19) 0.5747(2) 0.61151(16) 0.0421(10) Uani 1 1 d . . . . .
H32 H 0.7478 0.6223 0.5931 0.050 Uiso 1 1 calc R U . . .
C33 C 0.68792(15) 0.7432(2) 0.63046(13) 0.0257(7) Uani 1 1 d . . . . .
C34 C 0.64565(16) 0.7367(2) 0.59039(14) 0.0314(8) Uani 1 1 d . . . . .
H34 H 0.6173 0.6949 0.5908 0.038 Uiso 1 1 calc R U . . .
C35 C 0.64471(18) 0.7905(2) 0.55017(15) 0.0389(9) Uani 1 1 d . . . . .
H35 H 0.6156 0.7861 0.5233 0.047 Uiso 1 1 calc R U . . .
C36 C 0.68650(18) 0.8509(2) 0.54933(14) 0.0399(9) Uani 1 1 d . . . . .
H36 H 0.6858 0.8881 0.5218 0.048 Uiso 1 1 calc R U . . .
C37 C 0.72935(17) 0.8577(2) 0.58835(14) 0.0349(8) Uani 1 1 d . . . . .
H37 H 0.7582 0.8987 0.5870 0.042 Uiso 1 1 calc R U . . .
C38 C 0.73033(15) 0.8047(2) 0.62943(13) 0.0269(7) Uani 1 1 d . . . . .
C39 C 0.83887(15) 0.7344(2) 0.65950(15) 0.0307(8) Uani 1 1 d . . . . .
C40 C 0.85732(19) 0.6721(3) 0.69068(17) 0.0451(10) Uani 1 1 d . . . . .
H40 H 0.8425 0.6674 0.7243 0.054 Uiso 1 1 calc R U . . .
C41 C 0.8975(2) 0.6158(3) 0.6733(2) 0.0590(13) Uani 1 1 d . . . . .
H41 H 0.9101 0.5733 0.6951 0.071 Uiso 1 1 calc R U . . .
C42 C 0.9186(2) 0.6220(3) 0.6253(2) 0.0614(14) Uani 1 1 d . . . . .
H42 H 0.9464 0.5840 0.6138 0.074 Uiso 1 1 calc R U . . .
C43 C 0.9002(2) 0.6829(3) 0.5930(2) 0.0677(15) Uani 1 1 d . . . . .
H43 H 0.9148 0.6866 0.5593 0.081 Uiso 1 1 calc R U . . .
C44 C 0.8598(2) 0.7392(3) 0.61028(18) 0.0504(11) Uani 1 1 d . . . . .
H44 H 0.8466 0.7809 0.5881 0.060 Uiso 1 1 calc R U . . .
C45 C 0.82369(15) 0.9001(2) 0.68081(13) 0.0269(7) Uani 1 1 d . . . . .
C46 C 0.79433(16) 0.9725(2) 0.67338(14) 0.0309(8) Uani 1 1 d . . . . .
H46 H 0.7530 0.9729 0.6658 0.037 Uiso 1 1 calc R U . . .
C47 C 0.82537(18) 1.0445(2) 0.67708(15) 0.0374(9) Uani 1 1 d . . . . .
H47 H 0.8052 1.0935 0.6715 0.045 Uiso 1 1 calc R U . . .
C48 C 0.88532(18) 1.0443(2) 0.68889(14) 0.0371(9) Uani 1 1 d . . . . .
H48 H 0.9064 1.0932 0.6908 0.045 Uiso 1 1 calc R U . . .
C49 C 0.91446(17) 0.9735(2) 0.69782(15) 0.0381(9) Uani 1 1 d . . . . .
H49 H 0.9554 0.9738 0.7071 0.046 Uiso 1 1 calc R U . . .
C50 C 0.88426(16) 0.9013(2) 0.69335(15) 0.0331(8) Uani 1 1 d . . . . .
H50 H 0.9049 0.8527 0.6988 0.040 Uiso 1 1 calc R U . . .
C51 C 0.38368(15) 0.4640(2) 0.69761(14) 0.0285(7) Uani 1 1 d . . . . .
C52 C 0.42437(16) 0.4185(2) 0.69694(14) 0.0336(8) Uani 1 1 d . . . . .
C53 C 0.4750(2) 0.3674(3) 0.6993(2) 0.0279(16) Uani 0.519(5) 1 d G . P A 1
C54 C 0.4745(2) 0.2995(3) 0.7298(2) 0.0520(9) Uani 0.519(5) 1 d G . P A 1
H54 H 0.4405 0.2870 0.7489 0.062 Uiso 0.519(5) 1 calc R U P A 1
C55 C 0.5237(3) 0.2500(3) 0.7326(2) 0.0520(9) Uani 0.519(5) 1 d G . P A 1
H55 H 0.5234 0.2036 0.7535 0.062 Uiso 0.519(5) 1 calc R U P A 1
C56 C 0.5734(2) 0.2683(4) 0.7047(3) 0.0520(9) Uani 0.519(5) 1 d G . P A 1
H56 H 0.6070 0.2344 0.7066 0.062 Uiso 0.519(5) 1 calc R U P A 1
C57 C 0.5738(2) 0.3361(4) 0.6741(3) 0.0520(9) Uani 0.519(5) 1 d G . P A 1
H57 H 0.6078 0.3486 0.6551 0.062 Uiso 0.519(5) 1 calc R U P A 1
C58 C 0.5246(3) 0.3856(3) 0.6714(2) 0.0520(9) Uani 0.519(5) 1 d G . P A 1
H58 H 0.5250 0.4320 0.6505 0.062 Uiso 0.519(5) 1 calc R U P A 1
C153 C 0.4692(3) 0.3515(4) 0.6957(3) 0.0520(9) Uani 0.481(5) 1 d G U P A 2
C154 C 0.4529(2) 0.2724(4) 0.7024(3) 0.0520(9) Uani 0.481(5) 1 d G . P A 2
H154 H 0.4126 0.2591 0.7071 0.062 Uiso 0.481(5) 1 calc R U P A 2
C155 C 0.4955(3) 0.2128(3) 0.7022(3) 0.0520(9) Uani 0.481(5) 1 d G . P A 2
H155 H 0.4843 0.1588 0.7068 0.062 Uiso 0.481(5) 1 calc R U P A 2
C156 C 0.5544(2) 0.2322(3) 0.6953(3) 0.051(3) Uani 0.481(5) 1 d G . P A 2
H156 H 0.5836 0.1915 0.6951 0.062 Uiso 0.481(5) 1 calc R U P A 2
C157 C 0.5708(2) 0.3113(4) 0.6886(3) 0.049(3) Uani 0.481(5) 1 d G . P A 2
H157 H 0.6110 0.3246 0.6838 0.059 Uiso 0.481(5) 1 calc R U P A 2
C158 C 0.5281(3) 0.3709(3) 0.6888(3) 0.0520(9) Uani 0.481(5) 1 d G . P A 2
H158 H 0.5393 0.4249 0.6842 0.062 Uiso 0.481(5) 1 calc R U P A 2
C59 C 0.23359(16) 0.4092(2) 0.60829(13) 0.0299(8) Uani 1 1 d . . . . .
C60 C 0.28773(18) 0.3736(2) 0.59765(15) 0.0385(9) Uani 1 1 d . . . . .
H60 H 0.3235 0.3953 0.6117 0.046 Uiso 1 1 calc R U . . .
C61 C 0.2892(2) 0.3066(3) 0.5666(2) 0.0615(14) Uani 1 1 d . . . . .
H61 H 0.3261 0.2830 0.5590 0.074 Uiso 1 1 calc R U . . .
C62 C 0.2374(2) 0.2737(3) 0.5465(2) 0.0658(15) Uani 1 1 d . . . . .
H62 H 0.2389 0.2283 0.5248 0.079 Uiso 1 1 calc R U . . .
C63 C 0.1844(2) 0.3066(3) 0.55797(18) 0.0553(12) Uani 1 1 d . . . . .
H63 H 0.1488 0.2829 0.5451 0.066 Uiso 1 1 calc R U . . .
C64 C 0.18195(18) 0.3746(2) 0.58845(16) 0.0420(9) Uani 1 1 d . . . . .
H64 H 0.1447 0.3975 0.5957 0.050 Uiso 1 1 calc R U . . .
C65 C 0.16110(14) 0.5024(2) 0.67288(13) 0.0282(7) Uani 1 1 d . . . . .
C66 C 0.14245(17) 0.4367(2) 0.70104(15) 0.0380(9) Uani 1 1 d . . . . .
H66 H 0.1671 0.3912 0.7043 0.046 Uiso 1 1 calc R U . . .
C67 C 0.08814(18) 0.4376(3) 0.72432(17) 0.0468(10) Uani 1 1 d . . . . .
H67 H 0.0756 0.3920 0.7427 0.056 Uiso 1 1 calc R U . . .
C68 C 0.05239(18) 0.5034(3) 0.72114(18) 0.0500(11) Uani 1 1 d . . . . .
H68 H 0.0154 0.5038 0.7375 0.060 Uiso 1 1 calc R U . . .
C69 C 0.07058(19) 0.5692(3) 0.69403(18) 0.0549(12) Uani 1 1 d . . . . .
H69 H 0.0460 0.6150 0.6919 0.066 Uiso 1 1 calc R U . . .
C70 C 0.12470(18) 0.5692(3) 0.66968(16) 0.0436(10) Uani 1 1 d . . . . .
H70 H 0.1367 0.6147 0.6510 0.052 Uiso 1 1 calc R U . . .
C71 C 0.23109(15) 0.5786(2) 0.59605(13) 0.0275(7) Uani 1 1 d . . . . .
C72 C 0.19548(16) 0.5708(2) 0.55177(14) 0.0358(8) Uani 1 1 d . . . . .
H72 H 0.1713 0.5249 0.5475 0.043 Uiso 1 1 calc R U . . .
C73 C 0.19466(17) 0.6284(3) 0.51392(14) 0.0394(9) Uani 1 1 d . . . . .
H73 H 0.1703 0.6217 0.4839 0.047 Uiso 1 1 calc R U . . .
C74 C 0.22926(18) 0.6961(3) 0.51966(15) 0.0414(10) Uani 1 1 d . . . . .
H74 H 0.2286 0.7359 0.4937 0.050 Uiso 1 1 calc R U . . .
C75 C 0.26499(17) 0.7057(2) 0.56361(14) 0.0363(9) Uani 1 1 d . . . . .
H75 H 0.2887 0.7521 0.5676 0.044 Uiso 1 1 calc R U . . .
C76 C 0.26627(15) 0.6478(2) 0.60178(13) 0.0284(7) Uani 1 1 d . . . . .
C77 C 0.37637(14) 0.7144(2) 0.63852(13) 0.0258(7) Uani 1 1 d . . . . .
C78 C 0.41602(15) 0.6739(2) 0.60780(14) 0.0321(8) Uani 1 1 d . . . . .
H78 H 0.4081 0.6203 0.5981 0.038 Uiso 1 1 calc R U . . .
C79 C 0.46687(16) 0.7111(3) 0.59122(14) 0.0378(9) Uani 1 1 d . . . . .
H79 H 0.4934 0.6831 0.5701 0.045 Uiso 1 1 calc R U . . .
C80 C 0.47886(16) 0.7886(2) 0.60540(15) 0.0374(9) Uani 1 1 d . . . . .
H80 H 0.5135 0.8141 0.5939 0.045 Uiso 1 1 calc R U . . .
C81 C 0.44062(17) 0.8291(2) 0.63618(16) 0.0384(9) Uani 1 1 d . . . . .
H81 H 0.4492 0.8824 0.6460 0.046 Uiso 1 1 calc R U . . .
C82 C 0.38941(16) 0.7925(2) 0.65303(14) 0.0314(8) Uani 1 1 d . . . . .
H82 H 0.3634 0.8208 0.6744 0.038 Uiso 1 1 calc R U . . .
C83 C 0.27259(14) 0.7211(2) 0.70263(13) 0.0254(7) Uani 1 1 d . . . . .
C84 C 0.24809(16) 0.7945(2) 0.68692(15) 0.0337(8) Uani 1 1 d . . . . .
H84 H 0.2535 0.8130 0.6529 0.040 Uiso 1 1 calc R U . . .
C85 C 0.21614(17) 0.8397(2) 0.72086(17) 0.0392(9) Uani 1 1 d . . . . .
H85 H 0.1996 0.8891 0.7100 0.047 Uiso 1 1 calc R U . . .
C86 C 0.20832(16) 0.8134(2) 0.77012(16) 0.0386(9) Uani 1 1 d . . . . .
H86 H 0.1866 0.8451 0.7932 0.046 Uiso 1 1 calc R U . . .
C87 C 0.23176(15) 0.7412(2) 0.78670(15) 0.0322(8) Uani 1 1 d . . . . .
H87 H 0.2259 0.7235 0.8209 0.039 Uiso 1 1 calc R U . . .
C88 C 0.26404(14) 0.69426(19) 0.75303(13) 0.0243(7) Uani 1 1 d . . . . .
C89 C 0.36279(14) 0.6229(2) 0.80944(12) 0.0249(7) Uani 1 1 d . . . . .
C90 C 0.37414(16) 0.6993(2) 0.82847(15) 0.0343(8) Uani 1 1 d . . . . .
H90 H 0.3466 0.7410 0.8218 0.041 Uiso 1 1 calc R U . . .
C91 C 0.42570(18) 0.7144(3) 0.85718(17) 0.0459(10) Uani 1 1 d . . . . .
H91 H 0.4340 0.7668 0.8692 0.055 Uiso 1 1 calc R U . . .
C92 C 0.46500(17) 0.6531(3) 0.86823(16) 0.0429(10) Uani 1 1 d . . . . .
H92 H 0.4998 0.6630 0.8885 0.052 Uiso 1 1 calc R U . . .
C93 C 0.45351(16) 0.5774(3) 0.84964(15) 0.0376(9) Uani 1 1 d . . . . .
H93 H 0.4803 0.5353 0.8575 0.045 Uiso 1 1 calc R U . . .
C94 C 0.40336(15) 0.5624(2) 0.81966(13) 0.0302(8) Uani 1 1 d . . . . .
H94 H 0.3966 0.5107 0.8060 0.036 Uiso 1 1 calc R U . . .
C95 C 0.24589(16) 0.5633(2) 0.82179(13) 0.0307(8) Uani 1 1 d . . . . .
C96 C 0.2648(2) 0.5444(4) 0.87097(18) 0.0658(16) Uani 1 1 d . . . . .
H96 H 0.3049 0.5526 0.8813 0.079 Uiso 1 1 calc R U . . .
C97 C 0.2255(2) 0.5135(5) 0.9055(2) 0.086(2) Uani 1 1 d . . . . .
H97 H 0.2393 0.4996 0.9392 0.104 Uiso 1 1 calc R U . . .
C98 C 0.1675(2) 0.5026(4) 0.8923(2) 0.0752(17) Uani 1 1 d . . . . .
H98 H 0.1411 0.4815 0.9165 0.090 Uiso 1 1 calc R U . . .
C99 C 0.1478(2) 0.5218(4) 0.84443(19) 0.0763(19) Uani 1 1 d . . . . .
H99 H 0.1071 0.5162 0.8353 0.092 Uiso 1 1 calc R U . . .
C100 C 0.18724(19) 0.5499(3) 0.80827(16) 0.0536(13) Uani 1 1 d . . . . .
H100 H 0.1735 0.5600 0.7740 0.064 Uiso 1 1 calc R U . . .
C101 C 0.6008(4) 0.4861(5) 0.5513(3) 0.1291(16) Uani 1 1 d D . . . .
H10A H 0.5733 0.4416 0.5581 0.155 Uiso 1 1 calc R U . . .
H10B H 0.6322 0.4878 0.5785 0.155 Uiso 1 1 calc R U . . .
C102 C 0.6269(4) 0.4808(6) 0.4960(3) 0.1291(16) Uani 1 1 d D . . . .
H10C H 0.6650 0.5096 0.4947 0.155 Uiso 1 1 calc R U . . .
H10D H 0.6333 0.4246 0.4861 0.155 Uiso 1 1 calc R U . . .
C103 C 0.5815(4) 0.5191(5) 0.4611(4) 0.1291(16) Uani 1 1 d D . . . .
H10E H 0.5460 0.4854 0.4554 0.155 Uiso 1 1 calc R U . . .
H10F H 0.5977 0.5353 0.4277 0.155 Uiso 1 1 calc R U . . .
C104 C 0.5698(5) 0.5923(5) 0.4975(3) 0.1291(16) Uani 1 1 d D . . . .
H10G H 0.6012 0.6329 0.4944 0.155 Uiso 1 1 calc R U . . .
H10H H 0.5311 0.6171 0.4888 0.155 Uiso 1 1 calc R U . . .
C105 C 0.5854(5) 0.8070(7) 0.3885(4) 0.078(3) Uani 0.5 1 d D . P . .
H10I H 0.5823 0.7654 0.3616 0.094 Uiso 0.5 1 calc R U P . .
H10J H 0.6252 0.8314 0.3876 0.094 Uiso 0.5 1 calc R U P . .
C106 C 0.5390(5) 0.8687(8) 0.3797(6) 0.092(4) Uani 0.5 1 d D U P . .
H10K H 0.5519 0.9212 0.3933 0.110 Uiso 0.5 1 calc R U P . .
H10L H 0.5281 0.8739 0.3428 0.110 Uiso 0.5 1 calc R U P . .
C107 C 0.4906(6) 0.8365(8) 0.4086(5) 0.097(4) Uani 0.5 1 d D U P . .
H10M H 0.4583 0.8178 0.3851 0.117 Uiso 0.5 1 calc R U P . .
H10N H 0.4747 0.8773 0.4320 0.117 Uiso 0.5 1 calc R U P . .
C108 C 0.5165(4) 0.7690(7) 0.4383(4) 0.069(3) Uani 0.5 1 d D U P . .
H10O H 0.5040 0.7715 0.4744 0.083 Uiso 0.5 1 calc R U P . .
H10P H 0.5028 0.7179 0.4233 0.083 Uiso 0.5 1 calc R U P . .
C109 C 0.3430(5) 0.4601(7) 0.0297(5) 0.0822(17) Uani 0.5 1 d D U P . .
H10Q H 0.3384 0.4164 0.0044 0.099 Uiso 0.5 1 calc R U P . .
H10R H 0.3231 0.4454 0.0617 0.099 Uiso 0.5 1 calc R U P . .
C110 C 0.4066(5) 0.4801(8) 0.0399(5) 0.0822(17) Uani 0.5 1 d D U P . .
H11A H 0.4317 0.4332 0.0334 0.099 Uiso 0.5 1 calc R U P . .
H11B H 0.4130 0.4966 0.0762 0.099 Uiso 0.5 1 calc R U P . .
C111 C 0.4221(5) 0.5475(8) 0.0042(5) 0.0822(17) Uani 0.5 1 d D U P . .
H11C H 0.4508 0.5847 0.0207 0.099 Uiso 0.5 1 calc R U P . .
H11D H 0.4380 0.5275 -0.0283 0.099 Uiso 0.5 1 calc R U P . .
C112 C 0.3642(5) 0.5847(8) -0.0040(5) 0.0822(17) Uani 0.5 1 d D U P . .
H11E H 0.3616 0.6337 0.0169 0.099 Uiso 0.5 1 calc R U P . .
H11F H 0.3583 0.5993 -0.0406 0.099 Uiso 0.5 1 calc R U P . .
P1 P 0.64287(4) 0.79888(5) 0.76137(3) 0.02306(18) Uani 1 1 d . . . . .
P2 P 0.68953(4) 0.67371(5) 0.68500(3) 0.02306(18) Uani 1 1 d . . . . .
P3 P 0.78424(4) 0.80515(5) 0.68334(3) 0.02448(19) Uani 1 1 d . . . . .
P4 P 0.23519(4) 0.50103(5) 0.64634(3) 0.02446(19) Uani 1 1 d . . . . .
P5 P 0.31384(4) 0.65585(5) 0.65987(3) 0.02290(18) Uani 1 1 d . . . . .
P6 P 0.29552(4) 0.59703(5) 0.77209(3) 0.02182(18) Uani 1 1 d . . . . .
Cu1 Cu 0.73466(2) 0.74733(2) 0.74953(2) 0.02345(11) Uani 1 1 d . . . . .
Cu2 Cu 0.31590(2) 0.53381(2) 0.69670(2) 0.02197(11) Uani 1 1 d . . . . .
O1 O 0.5701(2) 0.5615(3) 0.5461(2) 0.1063(16) Uani 1 1 d D . . . .
O2 O 0.5763(3) 0.7743(6) 0.4364(3) 0.084(2) Uani 0.5 1 d D . P . .
O3 O 0.3219(4) 0.5319(6) 0.0099(3) 0.092(3) Uani 0.5 1 d D U P . .

loop_
_atom_site_aniso_label
_atom_site_aniso_U_11
_atom_site_aniso_U_22
_atom_site_aniso_U_33
_atom_site_aniso_U_23
_atom_site_aniso_U_13
_atom_site_aniso_U_12
C1 0.0290(17) 0.0217(17) 0.033(2) -0.0032(15) -0.0005(15) 0.0031(14)
C2 0.0283(18) 0.0261(19) 0.038(2) -0.0047(16) -0.0020(15) 0.0019(14)
C3 0.037(2) 0.042(2) 0.0278(19) -0.0061(16) -0.0008(15) 0.0075(17)
C4 0.080(4) 0.058(3) 0.045(3) -0.003(2) -0.021(2) -0.010(3)
C5 0.086(4) 0.092(5) 0.045(3) -0.014(3) -0.026(3) -0.002(3)
C6 0.074(3) 0.081(4) 0.032(2) -0.004(2) -0.012(2) 0.013(3)
C7 0.112(5) 0.080(4) 0.046(3) 0.023(3) -0.011(3) -0.019(4)
C8 0.080(3) 0.063(3) 0.034(2) 0.005(2) -0.005(2) -0.023(3)
C9 0.0293(17) 0.0262(18) 0.0324(19) -0.0091(15) 0.0016(14) -0.0071(14)
C10 0.0351(19) 0.031(2) 0.0269(18) -0.0028(15) -0.0014(15) -0.0055(15)
C11 0.049(2) 0.043(2) 0.031(2) -0.0029(17) -0.0026(17) -0.0124(19)
C12 0.055(3) 0.056(3) 0.029(2) -0.016(2) 0.0087(18) -0.016(2)
C13 0.044(2) 0.046(2) 0.049(3) -0.022(2) 0.0122(19) -0.0002(19)
C14 0.040(2) 0.032(2) 0.039(2) -0.0086(17) 0.0061(16) 0.0032(16)
C15 0.0273(17) 0.0191(17) 0.0326(18) -0.0002(14) 0.0056(14) 0.0009(13)
C16 0.045(2) 0.025(2) 0.053(3) 0.0005(18) -0.0076(19) -0.0051(16)
C17 0.045(2) 0.0204(19) 0.061(3) -0.0025(18) 0.007(2) -0.0051(16)
C18 0.051(3) 0.031(2) 0.062(3) 0.019(2) 0.005(2) -0.0012(19)
C19 0.075(4) 0.058(3) 0.099(4) 0.046(3) -0.044(3) -0.023(3)
C20 0.052(3) 0.038(2) 0.070(3) 0.021(2) -0.024(2) -0.018(2)
C21 0.0251(16) 0.0180(16) 0.0248(16) 0.0014(13) -0.0014(13) -0.0008(13)
C22 0.0267(17) 0.0223(17) 0.0287(17) 0.0046(14) 0.0008(13) 0.0009(13)
C23 0.0246(16) 0.0300(19) 0.0288(18) 0.0062(15) 0.0023(13) -0.0020(14)
C24 0.0278(17) 0.0237(18) 0.0330(19) 0.0038(14) -0.0051(14) -0.0061(14)
C25 0.0275(17) 0.0218(17) 0.0272(17) -0.0015(14) -0.0017(13) -0.0011(13)
C26 0.0236(16) 0.0223(17) 0.0247(17) 0.0009(13) -0.0012(13) -0.0013(13)
C27 0.0268(17) 0.0226(18) 0.0332(19) -0.0095(14) -0.0034(14) 0.0015(13)
C28 0.0342(19) 0.0260(19) 0.0327(19) -0.0042(15) -0.0055(15) 0.0033(15)
C29 0.045(2) 0.026(2) 0.045(2) -0.0040(17) -0.0109(18) 0.0053(16)
C30 0.056(3) 0.029(2) 0.059(3) -0.016(2) 0.001(2) 0.0101(19)
C31 0.068(3) 0.039(3) 0.061(3) -0.020(2) 0.023(2) 0.002(2)
C32 0.052(2) 0.029(2) 0.046(2) -0.0083(18) 0.0163(19) -0.0006(18)
C33 0.0275(17) 0.0241(17) 0.0256(17) -0.0033(14) 0.0041(13) 0.0009(13)
C34 0.0344(19) 0.030(2) 0.0293(18) -0.0042(15) -0.0003(15) -0.0009(15)
C35 0.043(2) 0.045(2) 0.0283(19) -0.0026(17) -0.0046(16) 0.0003(18)
C36 0.055(2) 0.040(2) 0.0245(19) 0.0054(16) 0.0002(17) -0.0019(19)
C37 0.040(2) 0.030(2) 0.034(2) -0.0001(16) 0.0060(16) -0.0075(16)
C38 0.0294(17) 0.0233(17) 0.0283(18) -0.0052(14) 0.0049(14) 0.0013(14)
C39 0.0271(17) 0.0251(18) 0.040(2) -0.0050(15) 0.0035(15) 0.0002(14)
C40 0.048(2) 0.042(2) 0.046(2) 0.0008(19) 0.0081(19) 0.0162(19)
C41 0.062(3) 0.053(3) 0.063(3) 0.009(2) 0.011(2) 0.029(2)
C42 0.058(3) 0.059(3) 0.067(3) -0.014(3) 0.015(2) 0.030(2)
C43 0.082(4) 0.076(4) 0.047(3) -0.001(3) 0.026(3) 0.038(3)
C44 0.058(3) 0.048(3) 0.046(3) 0.002(2) 0.019(2) 0.020(2)
C45 0.0314(18) 0.0218(17) 0.0279(17) -0.0016(14) 0.0042(14) -0.0030(14)
C46 0.0349(19) 0.0248(18) 0.0330(19) -0.0001(15) 0.0006(15) 0.0012(15)
C47 0.055(2) 0.0205(18) 0.037(2) 0.0002(16) 0.0039(18) 0.0009(16)
C48 0.052(2) 0.029(2) 0.031(2) -0.0039(16) 0.0068(17) -0.0131(17)
C49 0.0316(19) 0.041(2) 0.042(2) -0.0021(18) 0.0030(16) -0.0095(17)
C50 0.0291(18) 0.0287(19) 0.042(2) -0.0027(16) 0.0041(15) -0.0030(15)
C51 0.0255(17) 0.0192(17) 0.041(2) -0.0038(15) 0.0008(15) -0.0040(14)
C52 0.0289(18) 0.035(2) 0.036(2) -0.0068(16) 0.0019(15) -0.0017(16)
C53 0.027(3) 0.032(4) 0.025(4) -0.006(3) 0.003(3) 0.007(3)
C54 0.0420(16) 0.045(2) 0.069(3) 0.0020(16) 0.0061(16) 0.0089(14)
C55 0.0420(16) 0.045(2) 0.069(3) 0.0020(16) 0.0061(16) 0.0089(14)
C56 0.0420(16) 0.045(2) 0.069(3) 0.0020(16) 0.0061(16) 0.0089(14)
C57 0.0420(16) 0.045(2) 0.069(3) 0.0020(16) 0.0061(16) 0.0089(14)
C58 0.0420(16) 0.045(2) 0.069(3) 0.0020(16) 0.0061(16) 0.0089(14)
C153 0.0420(16) 0.045(2) 0.069(3) 0.0020(16) 0.0061(16) 0.0089(14)
C154 0.0420(16) 0.045(2) 0.069(3) 0.0020(16) 0.0061(16) 0.0089(14)
C155 0.0420(16) 0.045(2) 0.069(3) 0.0020(16) 0.0061(16) 0.0089(14)
C156 0.061(6) 0.034(5) 0.059(6) -0.004(4) -0.001(5) 0.021(4)
C157 0.041(5) 0.041(6) 0.063(7) -0.003(5) -0.007(4) 0.018(4)
C158 0.0420(16) 0.045(2) 0.069(3) 0.0020(16) 0.0061(16) 0.0089(14)
C59 0.0363(19) 0.0268(18) 0.0267(18) -0.0020(15) 0.0047(14) -0.0031(15)
C60 0.042(2) 0.031(2) 0.043(2) -0.0098(17) 0.0109(17) -0.0032(17)
C61 0.056(3) 0.052(3) 0.077(4) -0.032(3) 0.020(3) 0.000(2)
C62 0.077(3) 0.047(3) 0.075(4) -0.039(3) 0.024(3) -0.012(3)
C63 0.057(3) 0.057(3) 0.052(3) -0.027(2) 0.009(2) -0.024(2)
C64 0.042(2) 0.042(2) 0.042(2) -0.0152(19) 0.0042(17) -0.0097(18)
C65 0.0229(16) 0.0319(19) 0.0297(18) -0.0075(15) -0.0036(13) -0.0021(14)
C66 0.034(2) 0.036(2) 0.044(2) -0.0085(18) 0.0054(17) -0.0066(16)
C67 0.040(2) 0.053(3) 0.048(2) -0.008(2) 0.0104(19) -0.016(2)
C68 0.027(2) 0.074(3) 0.049(3) -0.009(2) 0.0068(18) -0.005(2)
C69 0.038(2) 0.070(3) 0.056(3) 0.001(2) 0.001(2) 0.021(2)
C70 0.037(2) 0.049(3) 0.045(2) 0.002(2) 0.0021(18) 0.0097(18)
C71 0.0269(17) 0.0319(19) 0.0237(17) 0.0001(14) 0.0003(13) 0.0016(14)
C72 0.0329(19) 0.040(2) 0.034(2) -0.0035(17) -0.0054(15) 0.0023(16)
C73 0.038(2) 0.053(3) 0.0270(19) -0.0004(18) -0.0096(16) 0.0064(18)
C74 0.043(2) 0.050(3) 0.030(2) 0.0120(18) -0.0057(17) 0.0034(19)
C75 0.037(2) 0.040(2) 0.032(2) 0.0085(17) -0.0039(16) -0.0038(17)
C76 0.0286(17) 0.0318(19) 0.0246(17) 0.0016(15) -0.0002(13) 0.0009(14)
C77 0.0257(16) 0.0273(18) 0.0240(17) 0.0059(14) -0.0034(13) -0.0009(14)
C78 0.0318(18) 0.034(2) 0.0299(19) -0.0014(16) -0.0012(15) 0.0010(15)
C79 0.0278(18) 0.054(3) 0.032(2) 0.0002(18) 0.0030(15) 0.0014(17)
C80 0.0305(19) 0.045(2) 0.036(2) 0.0103(18) 0.0000(16) -0.0075(17)
C81 0.039(2) 0.031(2) 0.045(2) 0.0057(17) 0.0005(17) -0.0073(16)
C82 0.0340(19) 0.0248(18) 0.0353(19) 0.0016(15) 0.0023(15) -0.0034(15)
C83 0.0240(16) 0.0204(17) 0.0318(18) -0.0001(14) -0.0011(13) -0.0010(13)
C84 0.0346(19) 0.0246(19) 0.041(2) 0.0054(16) -0.0064(16) 0.0025(15)
C85 0.038(2) 0.0225(19) 0.057(3) -0.0030(18) -0.0099(18) 0.0092(16)
C86 0.0318(19) 0.033(2) 0.051(2) -0.0147(18) -0.0056(17) 0.0106(16)
C87 0.0291(18) 0.032(2) 0.036(2) -0.0078(16) 0.0022(15) 0.0020(15)
C88 0.0229(16) 0.0202(16) 0.0297(18) -0.0016(13) -0.0007(13) -0.0002(13)
C89 0.0252(16) 0.0284(18) 0.0212(16) 0.0004(14) 0.0012(13) -0.0006(14)
C90 0.0314(19) 0.031(2) 0.040(2) -0.0081(16) -0.0035(16) 0.0010(15)
C91 0.038(2) 0.047(3) 0.052(3) -0.018(2) -0.0039(18) -0.0038(19)
C92 0.0298(19) 0.061(3) 0.038(2) -0.012(2) -0.0046(16) -0.0034(18)
C93 0.0316(19) 0.047(2) 0.034(2) 0.0045(18) -0.0008(15) 0.0087(17)
C94 0.0304(18) 0.0302(19) 0.0301(18) 0.0015(15) -0.0005(14) 0.0020(15)
C95 0.0324(18) 0.0322(19) 0.0280(18) 0.0002(15) 0.0077(14) -0.0038(15)
C96 0.037(2) 0.121(5) 0.039(2) 0.036(3) 0.0014(19) -0.005(3)
C97 0.057(3) 0.159(7) 0.043(3) 0.045(4) 0.003(2) -0.011(4)
C98 0.060(3) 0.117(5) 0.049(3) 0.026(3) 0.014(2) -0.027(3)
C99 0.051(3) 0.134(5) 0.045(3) 0.009(3) 0.008(2) -0.046(3)
C100 0.049(3) 0.086(4) 0.026(2) -0.001(2) 0.0043(18) -0.031(2)
C101 0.153(4) 0.130(4) 0.104(3) -0.033(3) 0.011(3) -0.013(3)
C102 0.153(4) 0.130(4) 0.104(3) -0.033(3) 0.011(3) -0.013(3)
C103 0.153(4) 0.130(4) 0.104(3) -0.033(3) 0.011(3) -0.013(3)
C104 0.153(4) 0.130(4) 0.104(3) -0.033(3) 0.011(3) -0.013(3)
C105 0.084(8) 0.076(8) 0.073(8) 0.015(6) -0.008(6) -0.007(6)
C106 0.066(6) 0.095(7) 0.112(8) 0.033(6) -0.005(6) -0.008(6)
C107 0.092(7) 0.109(8) 0.092(7) 0.031(6) 0.023(6) 0.014(6)
C108 0.053(5) 0.085(6) 0.067(6) 0.009(5) -0.025(4) -0.002(5)
C109 0.082(3) 0.099(4) 0.065(3) 0.013(3) -0.004(3) 0.024(3)
C110 0.082(3) 0.099(4) 0.065(3) 0.013(3) -0.004(3) 0.024(3)
C111 0.082(3) 0.099(4) 0.065(3) 0.013(3) -0.004(3) 0.024(3)
C112 0.082(3) 0.099(4) 0.065(3) 0.013(3) -0.004(3) 0.024(3)
P1 0.0238(4) 0.0190(4) 0.0264(4) -0.0030(3) 0.0005(3) 0.0000(3)
P2 0.0233(4) 0.0191(4) 0.0268(4) -0.0035(3) 0.0012(3) -0.0012(3)
P3 0.0241(4) 0.0196(4) 0.0299(5) -0.0022(3) 0.0027(3) -0.0018(3)
P4 0.0253(4) 0.0222(4) 0.0258(4) -0.0029(3) -0.0002(3) -0.0009(3)
P5 0.0252(4) 0.0210(4) 0.0224(4) 0.0023(3) -0.0001(3) -0.0001(3)
P6 0.0239(4) 0.0198(4) 0.0218(4) -0.0005(3) 0.0018(3) 0.0001(3)
Cu1 0.0235(2) 0.0204(2) 0.0264(2) -0.00178(16) -0.00106(16) -0.00044(15)
Cu2 0.0234(2) 0.0184(2) 0.0241(2) -0.00051(15) 0.00027(15) 0.00174(15)
O1 0.109(4) 0.113(4) 0.096(4) -0.046(3) 0.003(3) 0.011(3)
O2 0.070(5) 0.123(7) 0.059(5) 0.015(5) -0.006(4) 0.006(5)
O3 0.085(5) 0.131(6) 0.060(4) -0.024(4) -0.024(4) 0.066(5)

loop_
_atom_type_symbol
_atom_type_description
_atom_type_scat_dispersion_real
_atom_type_scat_dispersion_imag
_atom_type_scat_source
C C 0.0033 0.0016 'International Tables Vol C Tables 4.2.6.8 and 6.1.1.4'
H H 0.0000 0.0000 'International Tables Vol C Tables 4.2.6.8 and 6.1.1.4'
P P 0.1023 0.0942 'International Tables Vol C Tables 4.2.6.8 and 6.1.1.4'
Cu Cu 0.3201 1.2651 'International Tables Vol C Tables 4.2.6.8 and 6.1.1.4'
O O 0.0106 0.0060 'International Tables Vol C Tables 4.2.6.8 and 6.1.1.4'

loop_
_geom_angle_atom_site_label_1
_geom_angle_atom_site_label_2
_geom_angle_atom_site_label_3
_geom_angle
C2 C1 Cu1 171.7(3)
C1 C2 C3 179.5(5)
C8 C3 C4 116.2(4)
C8 C3 C2 122.0(4)
C4 C3 C2 121.8(4)
C5 C4 C3 122.2(5)
C5 C4 H4 118.9
C3 C4 H4 118.9
C6 C5 C4 120.6(5)
C6 C5 H5 119.7
C4 C5 H5 119.7
C5 C6 C7 118.8(5)
C5 C6 H6 120.6
C7 C6 H6 120.6
C6 C7 C8 121.2(5)
C6 C7 H7 119.4
C8 C7 H7 119.4
C3 C8 C7 121.0(5)
C3 C8 H8 119.5
C7 C8 H8 119.5
C10 C9 C14 119.4(3)
C10 C9 P1 117.6(3)
C14 C9 P1 122.9(3)
C11 C10 C9 120.3(4)
C11 C10 H10 119.9
C9 C10 H10 119.9
C10 C11 C12 120.2(4)
C10 C11 H11 119.9
C12 C11 H11 119.9
C11 C12 C13 120.1(4)
C11 C12 H12 119.9
C13 C12 H12 119.9
C12 C13 C14 119.6(4)
C12 C13 H13 120.2
C14 C13 H13 120.2
C9 C14 C13 120.3(4)
C9 C14 H14 119.9
C13 C14 H14 119.9
C20 C15 C16 118.4(3)
C20 C15 P1 123.2(3)
C16 C15 P1 118.2(3)
C17 C16 C15 121.1(4)
C17 C16 H16 119.5
C15 C16 H16 119.5
C18 C17 C16 120.3(4)
C18 C17 H17 119.9
C16 C17 H17 119.9
C17 C18 C19 119.3(4)
C17 C18 H18 120.3
C19 C18 H18 120.3
C18 C19 C20 120.8(4)
C18 C19 H19 119.6
C20 C19 H19 119.6
C15 C20 C19 120.2(4)
C15 C20 H20 119.9
C19 C20 H20 119.9
C22 C21 C26 119.3(3)
C22 C21 P1 122.6(3)
C26 C21 P1 118.1(2)
C23 C22 C21 120.9(3)
C23 C22 H22 119.5
C21 C22 H22 119.5
C22 C23 C24 120.0(3)
C22 C23 H23 120.0
C24 C23 H23 120.0
C23 C24 C25 119.9(3)
C23 C24 H24 120.1
C25 C24 H24 120.1
C24 C25 C26 120.6(3)
C24 C25 H25 119.7
C26 C25 H25 119.7
C25 C26 C21 119.3(3)
C25 C26 P2 124.0(3)
C21 C26 P2 116.7(2)
C32 C27 C28 118.9(3)
C32 C27 P2 121.0(3)
C28 C27 P2 119.6(3)
C29 C28 C27 120.9(4)
C29 C28 H28 119.5
C27 C28 H28 119.5
C30 C29 C28 119.5(4)
C30 C29 H29 120.3
C28 C29 H29 120.3
C29 C30 C31 120.1(4)
C29 C30 H30 120.0
C31 C30 H30 120.0
C30 C31 C32 120.3(4)
C30 C31 H31 119.8
C32 C31 H31 119.8
C27 C32 C31 120.2(4)
C27 C32 H32 119.9
C31 C32 H32 119.9
C34 C33 C38 119.6(3)
C34 C33 P2 121.6(3)
C38 C33 P2 118.8(3)
C35 C34 C33 120.6(3)
C35 C34 H34 119.7
C33 C34 H34 119.7
C34 C35 C36 119.6(4)
C34 C35 H35 120.2
C36 C35 H35 120.2
C37 C36 C35 120.7(4)
C37 C36 H36 119.7
C35 C36 H36 119.7
C36 C37 C38 120.3(3)
C36 C37 H37 119.8
C38 C37 H37 119.8
C37 C38 C33 119.2(3)
C37 C38 P3 125.5(3)
C33 C38 P3 115.3(3)
C40 C39 C44 118.9(4)
C40 C39 P3 119.1(3)
C44 C39 P3 121.9(3)
C39 C40 C41 120.7(4)
C39 C40 H40 119.6
C41 C40 H40 119.6
C42 C41 C40 119.9(4)
C42 C41 H41 120.1
C40 C41 H41 120.1
C41 C42 C43 120.6(4)
C41 C42 H42 119.7
C43 C42 H42 119.7
C42 C43 C44 119.6(4)
C42 C43 H43 120.2
C44 C43 H43 120.2
C39 C44 C43 120.2(4)
C39 C44 H44 119.9
C43 C44 H44 119.9
C46 C45 C50 118.5(3)
C46 C45 P3 122.2(3)
C50 C45 P3 118.7(3)
C45 C46 C47 120.4(3)
C45 C46 H46 119.8
C47 C46 H46 119.8
C48 C47 C46 120.1(4)
C48 C47 H47 120.0
C46 C47 H47 120.0
C49 C48 C47 120.1(3)
C49 C48 H48 119.9
C47 C48 H48 119.9
C48 C49 C50 120.4(4)
C48 C49 H49 119.8
C50 C49 H49 119.8
C49 C50 C45 120.5(3)
C49 C50 H50 119.8
C45 C50 H50 119.8
C52 C51 Cu2 177.2(3)
C51 C52 C53 175.7(4)
C51 C52 C153 171.8(5)
C54 C53 C58 120.0
C54 C53 C52 119.7(4)
C58 C53 C52 120.3(4)
C55 C54 C53 120.0
C55 C54 H54 120.0
C53 C54 H54 120.0
C54 C55 C56 120.0
C54 C55 H55 120.0
C56 C55 H55 120.0
C57 C56 C55 120.0
C57 C56 H56 120.0
C55 C56 H56 120.0
C56 C57 C58 120.0
C56 C57 H57 120.0
C58 C57 H57 120.0
C57 C58 C53 120.0
C57 C58 H58 120.0
C53 C58 H58 120.0
C154 C153 C158 120.0
C154 C153 C52 121.7(4)
C158 C153 C52 118.3(4)
C153 C154 C155 120.0
C153 C154 H154 120.0
C155 C154 H154 120.0
C154 C155 C156 120.0
C154 C155 H155 120.0
C156 C155 H155 120.0
C157 C156 C155 120.0
C157 C156 H156 120.0
C155 C156 H156 120.0
C158 C157 C156 120.0
C158 C157 H157 120.0
C156 C157 H157 120.0
C157 C158 C153 120.0
C157 C158 H158 120.0
C153 C158 H158 120.0
C64 C59 C60 118.6(3)
C64 C59 P4 123.7(3)
C60 C59 P4 117.6(3)
C61 C60 C59 119.9(4)
C61 C60 H60 120.1
C59 C60 H60 120.1
C62 C61 C60 120.7(4)
C62 C61 H61 119.7
C60 C61 H61 119.7
C63 C62 C61 119.8(4)
C63 C62 H62 120.1
C61 C62 H62 120.1
C62 C63 C64 120.5(4)
C62 C63 H63 119.8
C64 C63 H63 119.8
C59 C64 C63 120.5(4)
C59 C64 H64 119.8
C63 C64 H64 119.8
C70 C65 C66 118.7(3)
C70 C65 P4 122.3(3)
C66 C65 P4 118.8(3)
C67 C66 C65 120.5(4)
C67 C66 H66 119.8
C65 C66 H66 119.8
C68 C67 C66 120.7(4)
C68 C67 H67 119.6
C66 C67 H67 119.6
C67 C68 C69 119.5(4)
C67 C68 H68 120.3
C69 C68 H68 120.3
C68 C69 C70 120.7(4)
C68 C69 H69 119.6
C70 C69 H69 119.6
C65 C70 C69 119.9(4)
C65 C70 H70 120.0
C69 C70 H70 120.0
C72 C71 C76 118.3(3)
C72 C71 P4 122.4(3)
C76 C71 P4 119.2(2)
C73 C72 C71 121.3(4)
C73 C72 H72 119.3
C71 C72 H72 119.3
C72 C73 C74 120.2(3)
C72 C73 H73 119.9
C74 C73 H73 119.9
C73 C74 C75 119.7(4)
C73 C74 H74 120.1
C75 C74 H74 120.1
C76 C75 C74 120.5(4)
C76 C75 H75 119.8
C74 C75 H75 119.8
C75 C76 C71 120.0(3)
C75 C76 P5 122.5(3)
C71 C76 P5 117.5(3)
C82 C77 C78 118.6(3)
C82 C77 P5 125.8(3)
C78 C77 P5 115.4(3)
C79 C78 C77 120.7(4)
C79 C78 H78 119.6
C77 C78 H78 119.6
C80 C79 C78 120.0(4)
C80 C79 H79 120.0
C78 C79 H79 120.0
C81 C80 C79 120.0(3)
C81 C80 H80 120.0
C79 C80 H80 120.0
C80 C81 C82 120.6(4)
C80 C81 H81 119.7
C82 C81 H81 119.7
C77 C82 C81 120.0(3)
C77 C82 H82 120.0
C81 C82 H82 120.0
C88 C83 C84 119.2(3)
C88 C83 P5 117.4(2)
C84 C83 P5 123.3(3)
C85 C84 C83 120.2(4)
C85 C84 H84 119.9
C83 C84 H84 119.9
C86 C85 C84 120.2(3)
C86 C85 H85 119.9
C84 C85 H85 119.9
C85 C86 C87 120.9(4)
C85 C86 H86 119.6
C87 C86 H86 119.6
C86 C87 C88 119.9(4)
C86 C87 H87 120.0
C88 C87 H87 120.0
C87 C88 C83 119.5(3)
C87 C88 P6 122.3(3)
C83 C88 P6 118.2(2)
C94 C89 C90 119.3(3)
C94 C89 P6 117.5(3)
C90 C89 P6 123.1(3)
C91 C90 C89 120.1(4)
C91 C90 H90 120.0
C89 C90 H90 120.0
C92 C91 C90 119.9(4)
C92 C91 H91 120.0
C90 C91 H91 120.0
C93 C92 C91 119.9(4)
C93 C92 H92 120.1
C91 C92 H92 120.1
C94 C93 C92 120.5(4)
C94 C93 H93 119.7
C92 C93 H93 119.7
C93 C94 C89 120.2(4)
C93 C94 H94 119.9
C89 C94 H94 119.9
C96 C95 C100 118.0(4)
C96 C95 P6 123.4(3)
C100 C95 P6 118.4(3)
C95 C96 C97 120.2(4)
C95 C96 H96 119.9
C97 C96 H96 119.9
C98 C97 C96 121.2(5)
C98 C97 H97 119.4
C96 C97 H97 119.4
C99 C98 C97 119.5(4)
C99 C98 H98 120.2
C97 C98 H98 120.2
C98 C99 C100 120.2(5)
C98 C99 H99 119.9
C100 C99 H99 119.9
C95 C100 C99 120.7(4)
C95 C100 H100 119.6
C99 C100 H100 119.6
O1 C101 C102 98.9(7)
O1 C101 H10A 112.0
C102 C101 H10A 112.0
O1 C101 H10B 112.0
C102 C101 H10B 112.0
H10A C101 H10B 109.7
C103 C102 C101 105.1(8)
C103 C102 H10C 110.7
C101 C102 H10C 110.7
C103 C102 H10D 110.7
C101 C102 H10D 110.7
H10C C102 H10D 108.8
C102 C103 C104 95.4(7)
C102 C103 H10E 112.7
C104 C103 H10E 112.7
C102 C103 H10F 112.7
C104 C103 H10F 112.7
H10E C103 H10F 110.2
O1 C104 C103 105.4(7)
O1 C104 H10G 110.7
C103 C104 H10G 110.7
O1 C104 H10H 110.7
C103 C104 H10H 110.7
H10G C104 H10H 108.8
O2 C105 C106 107.0(10)
O2 C105 H10I 110.3
C106 C105 H10I 110.3
O2 C105 H10J 110.3
C106 C105 H10J 110.3
H10I C105 H10J 108.6
C107 C106 C105 101.6(10)
C107 C106 H10K 111.5
C105 C106 H10K 111.5
C107 C106 H10L 111.5
C105 C106 H10L 111.5
H10K C106 H10L 109.3
C106 C107 C108 105.2(10)
C106 C107 H10M 110.7
C108 C107 H10M 110.7
C106 C107 H10N 110.7
C108 C107 H10N 110.7
H10M C107 H10N 108.8
O2 C108 C107 108.0(9)
O2 C108 H10O 110.1
C107 C108 H10O 110.1
O2 C108 H10P 110.1
C107 C108 H10P 110.1
H10O C108 H10P 108.4
O3 C109 C110 100.9(9)
O3 C109 H10Q 111.6
C110 C109 H10Q 111.6
O3 C109 H10R 111.6
C110 C109 H10R 111.6
H10Q C109 H10R 109.4
C109 C110 C111 107.4(9)
C109 C110 H11A 110.2
C111 C110 H11A 110.2
C109 C110 H11B 110.2
C111 C110 H11B 110.2
H11A C110 H11B 108.5
C112 C111 C110 100.8(10)
C112 C111 H11C 111.6
C110 C111 H11C 111.6
C112 C111 H11D 111.6
C110 C111 H11D 111.6
H11C C111 H11D 109.4
O3 C112 C111 108.5(10)
O3 C112 H11E 110.0
C111 C112 H11E 110.0
O3 C112 H11F 110.0
C111 C112 H11F 110.0
H11E C112 H11F 108.4
C15 P1 C9 104.65(16)
C15 P1 C21 104.40(15)
C9 P1 C21 100.81(15)
C15 P1 Cu1 117.44(11)
C9 P1 Cu1 121.24(12)
C21 P1 Cu1 105.84(11)
C26 P2 C27 106.23(15)
C26 P2 C33 102.32(15)
C27 P2 C33 103.91(16)
C26 P2 Cu1 106.41(11)
C27 P2 Cu1 131.69(11)
C33 P2 Cu1 102.77(11)
C45 P3 C38 106.90(16)
C45 P3 C39 102.56(16)
C38 P3 C39 100.27(16)
C45 P3 Cu1 130.14(11)
C38 P3 Cu1 104.10(11)
C39 P3 Cu1 109.18(12)
C65 P4 C59 102.16(16)
C65 P4 C71 103.35(16)
C59 P4 C71 102.14(16)
C65 P4 Cu2 120.38(11)
C59 P4 Cu2 121.05(12)
C71 P4 Cu2 105.05(11)
C77 P5 C76 103.31(15)
C77 P5 C83 106.01(16)
C76 P5 C83 104.31(15)
C77 P5 Cu2 127.68(11)
C76 P5 Cu2 106.66(12)
C83 P5 Cu2 106.74(11)
C95 P6 C89 102.46(16)
C95 P6 C88 102.95(16)
C89 P6 C88 103.97(15)
C95 P6 Cu2 127.33(12)
C89 P6 Cu2 112.27(11)
C88 P6 Cu2 105.42(11)
C1 Cu1 P1 113.21(10)
C1 Cu1 P3 121.94(11)
P1 Cu1 P3 114.07(3)
C1 Cu1 P2 131.53(11)
P1 Cu1 P2 85.18(3)
P3 Cu1 P2 84.01(3)
C51 Cu2 P5 124.17(11)
C51 Cu2 P4 118.86(10)
P5 Cu2 P4 88.21(3)
C51 Cu2 P6 116.82(11)
P5 Cu2 P6 86.62(3)
P4 Cu2 P6 115.20(3)
C104 O1 C101 114.0(6)
C108 O2 C105 103.6(9)
C112 O3 C109 115.3(9)

loop_
_geom_bond_atom_site_label_1
_geom_bond_atom_site_label_2
_geom_bond_distance
C1 C2 1.195(5)
C1 Cu1 1.925(4)
C2 C3 1.434(5)
C3 C8 1.375(6)
C3 C4 1.382(6)
C4 C5 1.370(7)
C4 H4 0.9500
C5 C6 1.345(8)
C5 H5 0.9500
C6 C7 1.355(8)
C6 H6 0.9500
C7 C8 1.381(7)
C7 H7 0.9500
C8 H8 0.9500
C9 C10 1.387(5)
C9 C14 1.390(5)
C9 P1 1.838(4)
C10 C11 1.380(5)
C10 H10 0.9500
C11 C12 1.383(6)
C11 H11 0.9500
C12 C13 1.384(7)
C12 H12 0.9500
C13 C14 1.392(6)
C13 H13 0.9500
C14 H14 0.9500
C15 C20 1.365(5)
C15 C16 1.389(5)
C15 P1 1.827(3)
C16 C17 1.379(6)
C16 H16 0.9500
C17 C18 1.352(6)
C17 H17 0.9500
C18 C19 1.377(7)
C18 H18 0.9500
C19 C20 1.387(6)
C19 H19 0.9500
C20 H20 0.9500
C21 C22 1.390(5)
C21 C26 1.412(5)
C21 P1 1.843(3)
C22 C23 1.387(5)
C22 H22 0.9500
C23 C24 1.390(5)
C23 H23 0.9500
C24 C25 1.391(5)
C24 H24 0.9500
C25 C26 1.397(5)
C25 H25 0.9500
C26 P2 1.825(3)
C27 C32 1.380(5)
C27 C28 1.400(5)
C27 P2 1.831(3)
C28 C29 1.397(5)
C28 H28 0.9500
C29 C30 1.379(6)
C29 H29 0.9500
C30 C31 1.386(7)
C30 H30 0.9500
C31 C32 1.400(6)
C31 H31 0.9500
C32 H32 0.9500
C33 C34 1.399(5)
C33 C38 1.410(5)
C33 P2 1.838(4)
C34 C35 1.382(5)
C34 H34 0.9500
C35 C36 1.388(6)
C35 H35 0.9500
C36 C37 1.388(5)
C36 H36 0.9500
C37 C38 1.391(5)
C37 H37 0.9500
C38 P3 1.832(4)
C39 C40 1.381(6)
C39 C44 1.381(6)
C39 P3 1.836(4)
C40 C41 1.396(6)
C40 H40 0.9500
C41 C42 1.355(7)
C41 H41 0.9500
C42 C43 1.382(7)
C42 H42 0.9500
C43 C44 1.398(6)
C43 H43 0.9500
C44 H44 0.9500
C45 C46 1.397(5)
C45 C50 1.400(5)
C45 P3 1.829(3)
C46 C47 1.400(5)
C46 H46 0.9500
C47 C48 1.382(6)
C47 H47 0.9500
C48 C49 1.376(6)
C48 H48 0.9500
C49 C50 1.395(5)
C49 H49 0.9500
C50 H50 0.9500
C51 C52 1.198(5)
C51 Cu2 1.930(3)
C52 C53 1.431(5)
C52 C153 1.516(6)
C53 C54 1.3900
C53 C58 1.3900
C54 C55 1.3900
C54 H54 0.9500
C55 C56 1.3900
C55 H55 0.9500
C56 C57 1.3900
C56 H56 0.9500
C57 C58 1.3900
C57 H57 0.9500
C58 H58 0.9500
C153 C154 1.3900
C153 C158 1.3900
C154 C155 1.3900
C154 H154 0.9500
C155 C156 1.3900
C155 H155 0.9500
C156 C157 1.3900
C156 H156 0.9500
C157 C158 1.3900
C157 H157 0.9500
C158 H158 0.9500
C59 C64 1.391(5)
C59 C60 1.398(5)
C59 P4 1.833(4)
C60 C61 1.387(6)
C60 H60 0.9500
C61 C62 1.383(7)
C61 H61 0.9500
C62 C63 1.363(7)
C62 H62 0.9500
C63 C64 1.392(6)
C63 H63 0.9500
C64 H64 0.9500
C65 C70 1.392(5)
C65 C66 1.396(5)
C65 P4 1.832(3)
C66 C67 1.386(5)
C66 H66 0.9500
C67 C68 1.371(7)
C67 H67 0.9500
C68 C69 1.380(7)
C68 H68 0.9500
C69 C70 1.396(6)
C69 H69 0.9500
C70 H70 0.9500
C71 C72 1.393(5)
C71 C76 1.414(5)
C71 P4 1.847(4)
C72 C73 1.381(6)
C72 H72 0.9500
C73 C74 1.386(6)
C73 H73 0.9500
C74 C75 1.391(5)
C74 H74 0.9500
C75 C76 1.390(5)
C75 H75 0.9500
C76 P5 1.835(3)
C77 C82 1.394(5)
C77 C78 1.396(5)
C77 P5 1.824(3)
C78 C79 1.389(5)
C78 H78 0.9500
C79 C80 1.377(6)
C79 H79 0.9500
C80 C81 1.376(6)
C80 H80 0.9500
C81 C82 1.394(5)
C81 H81 0.9500
C82 H82 0.9500
C83 C88 1.406(5)
C83 C84 1.407(5)
C83 P5 1.836(3)
C84 C85 1.385(6)
C84 H84 0.9500
C85 C86 1.373(6)
C85 H85 0.9500
C86 C87 1.388(5)
C86 H86 0.9500
C87 C88 1.400(5)
C87 H87 0.9500
C88 P6 1.843(3)
C89 C94 1.389(5)
C89 C90 1.397(5)
C89 P6 1.834(3)
C90 C91 1.390(5)
C90 H90 0.9500
C91 C92 1.386(6)
C91 H91 0.9500
C92 C93 1.382(6)
C92 H92 0.9500
C93 C94 1.381(5)
C93 H93 0.9500
C94 H94 0.9500
C95 C96 1.375(6)
C95 C100 1.382(6)
C95 P6 1.828(3)
C96 C97 1.385(6)
C96 H96 0.9500
C97 C98 1.358(7)
C97 H97 0.9500
C98 C99 1.349(7)
C98 H98 0.9500
C99 C100 1.398(6)
C99 H99 0.9500
C100 H100 0.9500
C101 O1 1.449(9)
C101 C102 1.576(10)
C101 H10A 0.9900
C101 H10B 0.9900
C102 C103 1.496(10)
C102 H10C 0.9900
C102 H10D 0.9900
C103 C104 1.580(9)
C103 H10E 0.9900
C103 H10F 0.9900
C104 O1 1.365(8)
C104 H10G 0.9900
C104 H10H 0.9900
C105 O2 1.382(10)
C105 C106 1.488(13)
C105 H10I 0.9900
C105 H10J 0.9900
C106 C107 1.452(13)
C106 H10K 0.9900
C106 H10L 0.9900
C107 C108 1.482(13)
C107 H10M 0.9900
C107 H10N 0.9900
C108 O2 1.359(10)
C108 H10O 0.9900
C108 H10P 0.9900
C109 O3 1.390(11)
C109 C110 1.493(13)
C109 H10Q 0.9900
C109 H10R 0.9900
C110 C111 1.511(13)
C110 H11A 0.9900
C110 H11B 0.9900
C111 C112 1.461(13)
C111 H11C 0.9900
C111 H11D 0.9900
C112 O3 1.360(11)
C112 H11E 0.9900
C112 H11F 0.9900
P1 Cu1 2.2798(9)
P2 Cu1 2.3003(9)
P3 Cu1 2.2988(10)
P4 Cu2 2.2840(9)
P5 Cu2 2.2622(9)
P6 Cu2 2.2899(9)
